data_4085404
loop_
_publ_author_name
'Arrowsmith, Merle'
'Hill, Michael S.'
'Kociok-K\"ohn, Gabriele'

_publ_section_title
;
 Activation of N-Heterocyclic Carbenes by {BeH2} and {Be(H)(Me)} Fragments
;
_journal_issue 3
_journal_name_full Organometallics
_journal_page_first 653
_journal_paper_doi 10.1021/om501314g
_journal_volume 34
_journal_year 2015
_chemical_formula_moiety 'C23 H30 Be N2'
_chemical_formula_sum 'C23 H30 Be N2'
_chemical_formula_weight 343.50
_chemical_name_systematic
;
 ?
;
_space_group_IT_number 61
_symmetry_cell_setting orthorhombic
_symmetry_space_group_name_Hall '-P 2bc 2ac'
_symmetry_space_group_name_H-M 'P c a b'
_atom_sites_solution_hydrogens geom
_atom_sites_solution_primary direct
_atom_sites_solution_secondary difmap
_audit_creation_method SHELXL-97
_cell_angle_alpha 90.00
_cell_angle_beta 90.00
_cell_angle_gamma 90.00
_cell_formula_units_Z 8
_cell_length_a 14.1614(7)
_cell_length_b 17.0899(8)
_cell_length_c 17.9197(9)
_cell_measurement_reflns_used 169838
_cell_measurement_temperature 150(2)
_cell_measurement_theta_max 25.028
_cell_measurement_theta_min 2.910
_cell_volume 4336.9(4)
_computing_cell_refinement 'HKL Scalepack (Otwinski & Minor, 1997)'
_computing_data_collection 'Collect (Nonius BV, 1997-2000)'
_computing_data_reduction
;
 DENZO-SCALEPACK Z. Otwinowski and W. Minor, " 
 Processing of X-ray Diffraction Data Collected in Oscillation Mode ", 
 Methods in Enzymology, Volume 276: Macromolecular Crystallography, 
 part A, p.307-326, 1997,C.W. Carter, Jr. & R. M. Sweet, Eds., Academic Press.
;
_computing_molecular_graphics 'ORTEP3 for Windows - Farrugia, L. J. J. Appl. Crystallogr. 1997, 30, 565'
_computing_publication_material
;
 'WinGX publication routines, Farrugia, 
 L. J., J. Appl. Crystallogr., 1999, 32, 837-838
;
_computing_structure_refinement
;
 SHELXL97 -Program for Crystal Structure Analysis (Release 97-2). 
 Sheldrick, G.M., Institut f\"ur Anorganische Chemie der Universit\"at, 
 Tammanstrasse 4, D-3400 G\"ottingen, Germany, 1998 
;
_computing_structure_solution
; 
 SIR97- Altomare A., Burla M.C., Camalli M., Cascarano G.L., Giacovazzo C. , 
 Guagliardi A., Moliterni A.G.G., Polidori G.,Spagna R. 
 (1999) J. Appl. Cryst. 32, 115-119
;
_diffrn_ambient_temperature 150(2)
_diffrn_measured_fraction_theta_full 0.987
_diffrn_measured_fraction_theta_max 0.987
_diffrn_measurement_device_type 'Nonius Kappa CCD'
_diffrn_measurement_method '445 0.8 degree images with \w scans'
_diffrn_radiation_monochromator graphite
_diffrn_radiation_source 'fine-focus sealed tube'
_diffrn_radiation_type MoK\a
_diffrn_radiation_wavelength 0.71073
_diffrn_reflns_av_R_equivalents 0.1393
_diffrn_reflns_av_sigmaI/netI 0.0487
_diffrn_reflns_limit_h_max 16
_diffrn_reflns_limit_h_min -16
_diffrn_reflns_limit_k_max 20
_diffrn_reflns_limit_k_min -20
_diffrn_reflns_limit_l_max 21
_diffrn_reflns_limit_l_min -20
_diffrn_reflns_number 41614
_diffrn_reflns_theta_full 25.00
_diffrn_reflns_theta_max 25.00
_diffrn_reflns_theta_min 5.03
_diffrn_standards_decay_% 0
_diffrn_standards_number 0
_exptl_absorpt_coefficient_mu 0.060
_exptl_absorpt_correction_T_max 0.9705
_exptl_absorpt_correction_T_min 0.9591
_exptl_absorpt_correction_type multi-scan
_exptl_absorpt_process_details
;
 multi-scan from symmetry-related measurements 
 Sortav (Blessing 1995)
;
_exptl_crystal_colour colourless
_exptl_crystal_density_diffrn 1.052
_exptl_crystal_density_method 'not measured'
_exptl_crystal_description prism
_exptl_crystal_F_000 1488
_exptl_crystal_size_max 0.70
_exptl_crystal_size_mid 0.70
_exptl_crystal_size_min 0.50
_refine_diff_density_max 0.199
_refine_diff_density_min -0.215
_refine_diff_density_rms 0.042
_refine_ls_extinction_method none
_refine_ls_goodness_of_fit_ref 1.127
_refine_ls_hydrogen_treatment constr
_refine_ls_matrix_type full
_refine_ls_number_parameters 243
_refine_ls_number_reflns 3764
_refine_ls_number_restraints 0
_refine_ls_restrained_S_all 1.127
_refine_ls_R_factor_all 0.1086
_refine_ls_R_factor_gt 0.0648
_refine_ls_shift/su_max 0.000
_refine_ls_shift/su_mean 0.000
_refine_ls_structure_factor_coef Fsqd
_refine_ls_weighting_details 'calc w=1/[\s^2^(Fo^2^)+(0.0374P)^2^+4.0918P] where P=(Fo^2^+2Fc^2^)/3'
_refine_ls_weighting_scheme calc
_refine_ls_wR_factor_gt 0.1408
_refine_ls_wR_factor_ref 0.1679
_reflns_number_gt 2540
_reflns_number_total 3764
_reflns_threshold_expression >2sigma(I)
_cod_data_source_file om501314g_si_002.cif
_cod_data_source_block 1
_cod_depositor_comments 'Adding full bibliography for 4085404--4085408.cif.'
_cod_database_code 4085404

loop_
_symmetry_equiv_pos_as_xyz
'x, y, z'
'-x, -y+1/2, z+1/2'
'x+1/2, -y, -z+1/2'
'-x+1/2, y+1/2, -z'
'-x, -y, -z'
'x, y-1/2, -z-1/2'
'-x-1/2, y, z-1/2'
'x-1/2, -y-1/2, z'

loop_
_atom_site_label
_atom_site_type_symbol
_atom_site_fract_x
_atom_site_fract_y
_atom_site_fract_z
_atom_site_U_iso_or_equiv
_atom_site_adp_type
_atom_site_occupancy
_atom_site_symmetry_multiplicity
_atom_site_calc_flag
_atom_site_refinement_flags
Be Be 0.2564(3) -0.0889(2) 0.2892(2) 0.0447(9) Uani 1 1 d .
N1 N 0.06245(14) -0.06980(13) 0.32828(12) 0.0411(6) Uani 1 1 d .
N2 N 0.10380(15) 0.01079(13) 0.24351(13) 0.0424(6) Uani 1 1 d .
C1 C 0.13864(18) -0.04632(16) 0.28792(15) 0.0402(6) Uani 1 1 d .
C2 C -0.01777(19) -0.02773(17) 0.30919(17) 0.0490(7) Uani 1 1 d .
H2 H -0.0791 -0.0337 0.3300 0.059 Uiso 1 1 calc R
C3 C 0.00772(18) 0.02303(18) 0.25578(18) 0.0502(8) Uani 1 1 d .
H3 H -0.0317 0.0599 0.2313 0.060 Uiso 1 1 calc R
C4 C 0.06509(17) -0.12753(16) 0.38664(15) 0.0387(6) Uani 1 1 d .
C5 C 0.04360(18) -0.20448(16) 0.36991(15) 0.0412(7) Uani 1 1 d .
C6 C 0.0230(2) -0.23043(18) 0.29159(16) 0.0542(8) Uani 1 1 d .
H6A H 0.0019 -0.2850 0.2920 0.081 Uiso 1 1 calc R
H6B H 0.0803 -0.2258 0.2613 0.081 Uiso 1 1 calc R
H6C H -0.0267 -0.1974 0.2703 0.081 Uiso 1 1 calc R
C7 C 0.04253(19) -0.25760(17) 0.42909(17) 0.0477(7) Uani 1 1 d .
H7 H 0.0292 -0.3111 0.4191 0.057 Uiso 1 1 calc R
C8 C 0.06035(18) -0.23470(18) 0.50207(17) 0.0479(7) Uani 1 1 d .
C9 C 0.0541(3) -0.2923(2) 0.5656(2) 0.0709(10) Uani 1 1 d .
H9A H 0.1022 -0.2798 0.6030 0.106 Uiso 1 1 calc R
H9B H 0.0646 -0.3454 0.5466 0.106 Uiso 1 1 calc R
H9C H -0.0087 -0.2892 0.5884 0.106 Uiso 1 1 calc R
C10 C 0.08359(19) -0.15735(18) 0.51577(16) 0.0480(7) Uani 1 1 d .
H10 H 0.0982 -0.1417 0.5653 0.058 Uiso 1 1 calc R
C11 C 0.08623(18) -0.10158(17) 0.45867(16) 0.0428(7) Uani 1 1 d .
C12 C 0.1136(2) -0.01832(18) 0.47366(18) 0.0551(8) Uani 1 1 d .
H12A H 0.1237 -0.0111 0.5273 0.083 Uiso 1 1 calc R
H12B H 0.0629 0.0166 0.4568 0.083 Uiso 1 1 calc R
H12C H 0.1719 -0.0060 0.4467 0.083 Uiso 1 1 calc R
C13 C 0.15804(18) 0.05501(16) 0.18944(15) 0.0414(7) Uani 1 1 d .
C14 C 0.2132(2) 0.11739(17) 0.21395(17) 0.0485(7) Uani 1 1 d .
C15 C 0.2207(3) 0.1371(2) 0.29563(18) 0.0653(9) Uani 1 1 d .
H15A H 0.2502 0.1886 0.3014 0.098 Uiso 1 1 calc R
H15B H 0.2593 0.0975 0.3209 0.098 Uiso 1 1 calc R
H15C H 0.1574 0.1379 0.3178 0.098 Uiso 1 1 calc R
C16 C 0.2602(2) 0.16106(18) 0.16062(19) 0.0553(8) Uani 1 1 d .
H16 H 0.2979 0.2041 0.1762 0.066 Uiso 1 1 calc R
C17 C 0.2541(2) 0.14395(18) 0.08446(18) 0.0516(8) Uani 1 1 d .
C18 C 0.3045(2) 0.1930(2) 0.0271(2) 0.0695(10) Uani 1 1 d .
H18A H 0.2692 0.1918 -0.0199 0.104 Uiso 1 1 calc R
H18B H 0.3680 0.1720 0.0190 0.104 Uiso 1 1 calc R
H18C H 0.3091 0.2470 0.0450 0.104 Uiso 1 1 calc R
C19 C 0.19956(19) 0.08074(17) 0.06331(17) 0.0494(7) Uani 1 1 d .
H19 H 0.1956 0.0679 0.0118 0.059 Uiso 1 1 calc R
C20 C 0.14994(19) 0.03487(17) 0.11462(16) 0.0440(7) Uani 1 1 d .
C21 C 0.0904(2) -0.03283(19) 0.08900(18) 0.0567(8) Uani 1 1 d .
H21A H 0.1022 -0.0427 0.0359 0.085 Uiso 1 1 calc R
H21B H 0.0235 -0.0204 0.0964 0.085 Uiso 1 1 calc R
H21C H 0.1068 -0.0796 0.1179 0.085 Uiso 1 1 calc R
C22 C 0.2898(2) -0.13023(19) 0.20470(17) 0.0554(8) Uani 1 1 d .
H22A H 0.3476 -0.1609 0.2117 0.083 Uiso 1 1 calc R
H22B H 0.3013 -0.0886 0.1682 0.083 Uiso 1 1 calc R
H22C H 0.2393 -0.1645 0.1866 0.083 Uiso 1 1 calc R
C23 C 0.3219(2) -0.0836(2) 0.37114(17) 0.0585(9) Uani 1 1 d .
H23A H 0.3801 -0.1140 0.3655 0.088 Uiso 1 1 calc R
H23B H 0.2847 -0.1049 0.4125 0.088 Uiso 1 1 calc R
H23C H 0.3377 -0.0288 0.3816 0.088 Uiso 1 1 calc R

loop_
_atom_site_aniso_label
_atom_site_aniso_U_11
_atom_site_aniso_U_22
_atom_site_aniso_U_33
_atom_site_aniso_U_23
_atom_site_aniso_U_13
_atom_site_aniso_U_12
Be 0.0335(19) 0.048(2) 0.053(2) 0.0094(18) 0.0035(16) 0.0034(16)
N1 0.0295(11) 0.0499(14) 0.0440(13) 0.0006(11) 0.0007(10) 0.0020(10)
N2 0.0333(11) 0.0478(14) 0.0462(14) 0.0043(11) -0.0017(10) 0.0016(10)
C1 0.0343(14) 0.0461(16) 0.0401(15) -0.0001(13) 0.0004(12) -0.0014(12)
C2 0.0296(14) 0.0611(19) 0.0562(19) -0.0001(15) 0.0006(13) 0.0051(13)
C3 0.0326(14) 0.0601(19) 0.0578(19) 0.0076(16) -0.0016(13) 0.0069(13)
C4 0.0287(13) 0.0471(17) 0.0404(15) 0.0032(13) 0.0030(11) 0.0004(11)
C5 0.0297(14) 0.0461(17) 0.0479(17) -0.0043(13) -0.0005(12) 0.0017(11)
C6 0.0518(18) 0.0573(19) 0.0535(19) -0.0101(15) -0.0038(15) -0.0023(14)
C7 0.0364(15) 0.0445(17) 0.062(2) 0.0021(15) 0.0009(14) -0.0014(12)
C8 0.0313(14) 0.060(2) 0.0525(18) 0.0113(15) 0.0008(13) 0.0002(13)
C9 0.066(2) 0.083(3) 0.064(2) 0.0221(19) 0.0062(18) -0.0045(18)
C10 0.0370(15) 0.065(2) 0.0426(16) -0.0004(14) -0.0003(13) -0.0034(14)
C11 0.0312(14) 0.0543(18) 0.0430(16) -0.0027(14) 0.0028(12) -0.0023(12)
C12 0.0488(18) 0.060(2) 0.0562(19) -0.0138(15) 0.0041(15) -0.0116(15)
C13 0.0334(14) 0.0446(16) 0.0464(17) 0.0038(13) -0.0002(12) 0.0043(12)
C14 0.0411(16) 0.0488(18) 0.0557(18) 0.0037(14) -0.0061(14) 0.0034(13)
C15 0.075(2) 0.060(2) 0.061(2) -0.0001(16) -0.0195(18) -0.0082(17)
C16 0.0383(16) 0.0523(18) 0.075(2) 0.0077(16) -0.0087(16) -0.0039(14)
C17 0.0344(15) 0.0551(18) 0.065(2) 0.0133(16) 0.0022(14) 0.0050(14)
C18 0.0458(19) 0.079(2) 0.084(3) 0.025(2) 0.0072(17) -0.0054(16)
C19 0.0407(16) 0.0572(19) 0.0503(18) 0.0035(15) 0.0036(14) 0.0087(14)
C20 0.0348(14) 0.0480(17) 0.0493(18) 0.0027(14) 0.0003(13) 0.0044(12)
C21 0.0567(19) 0.060(2) 0.0540(19) -0.0042(15) -0.0008(16) -0.0036(15)
C22 0.0411(16) 0.067(2) 0.0580(19) -0.0007(16) 0.0025(15) 0.0073(14)
C23 0.0358(16) 0.087(2) 0.0528(19) 0.0090(17) 0.0043(14) 0.0103(15)

loop_
_atom_type_symbol
_atom_type_description
_atom_type_scat_dispersion_real
_atom_type_scat_dispersion_imag
_atom_type_scat_source
C C 0.0033 0.0016 'International Tables Vol C Tables 4.2.6.8 and 6.1.1.4'
H H 0.0000 0.0000 'International Tables Vol C Tables 4.2.6.8 and 6.1.1.4'
N N 0.0061 0.0033 'International Tables Vol C Tables 4.2.6.8 and 6.1.1.4'
Be Be 0.0005 0.0002 'International Tables Vol C Tables 4.2.6.8 and 6.1.1.4'

loop_
_geom_angle_atom_site_label_1
_geom_angle_atom_site_label_2
_geom_angle_atom_site_label_3
_geom_angle
C22 Be C23 127.8(3)
C22 Be C1 113.6(2)
C23 Be C1 118.6(3)
C1 N1 C2 111.5(2)
C1 N1 C4 124.7(2)
C2 N1 C4 123.8(2)
C1 N2 C3 111.8(2)
C1 N2 C13 125.2(2)
C3 N2 C13 123.0(2)
N2 C1 N1 103.7(2)
N2 C1 Be 129.1(2)
N1 C1 Be 127.0(2)
C3 C2 N1 106.9(2)
C3 C2 H2 126.5
N1 C2 H2 126.5
C2 C3 N2 106.2(2)
C2 C3 H3 126.9
N2 C3 H3 126.9
C5 C4 C11 123.3(3)
C5 C4 N1 119.3(2)
C11 C4 N1 117.4(2)
C4 C5 C7 117.1(3)
C4 C5 C6 121.8(3)
C7 C5 C6 121.1(3)
C5 C6 H6A 109.5
C5 C6 H6B 109.5
H6A C6 H6B 109.5
C5 C6 H6C 109.5
H6A C6 H6C 109.5
H6B C6 H6C 109.5
C8 C7 C5 122.0(3)
C8 C7 H7 119.0
C5 C7 H7 119.0
C10 C8 C7 118.7(3)
C10 C8 C9 120.3(3)
C7 C8 C9 121.1(3)
C8 C9 H9A 109.5
C8 C9 H9B 109.5
H9A C9 H9B 109.5
C8 C9 H9C 109.5
H9A C9 H9C 109.5
H9B C9 H9C 109.5
C8 C10 C11 121.8(3)
C8 C10 H10 119.1
C11 C10 H10 119.1
C4 C11 C10 117.0(3)
C4 C11 C12 121.5(3)
C10 C11 C12 121.5(3)
C11 C12 H12A 109.5
C11 C12 H12B 109.5
H12A C12 H12B 109.5
C11 C12 H12C 109.5
H12A C12 H12C 109.5
H12B C12 H12C 109.5
C20 C13 C14 122.7(3)
C20 C13 N2 118.2(2)
C14 C13 N2 119.1(3)
C16 C14 C13 117.7(3)
C16 C14 C15 121.2(3)
C13 C14 C15 121.1(3)
C14 C15 H15A 109.5
C14 C15 H15B 109.5
H15A C15 H15B 109.5
C14 C15 H15C 109.5
H15A C15 H15C 109.5
H15B C15 H15C 109.5
C14 C16 C17 122.1(3)
C14 C16 H16 118.9
C17 C16 H16 118.9
C19 C17 C16 117.8(3)
C19 C17 C18 120.9(3)
C16 C17 C18 121.3(3)
C17 C18 H18A 109.5
C17 C18 H18B 109.5
H18A C18 H18B 109.5
C17 C18 H18C 109.5
H18A C18 H18C 109.5
H18B C18 H18C 109.5
C17 C19 C20 122.6(3)
C17 C19 H19 118.7
C20 C19 H19 118.7
C13 C20 C19 117.0(3)
C13 C20 C21 122.1(3)
C19 C20 C21 120.8(3)
C20 C21 H21A 109.5
C20 C21 H21B 109.5
H21A C21 H21B 109.5
C20 C21 H21C 109.5
H21A C21 H21C 109.5
H21B C21 H21C 109.5
Be C22 H22A 109.5
Be C22 H22B 109.5
H22A C22 H22B 109.5
Be C22 H22C 109.5
H22A C22 H22C 109.5
H22B C22 H22C 109.5
Be C23 H23A 109.5
Be C23 H23B 109.5
H23A C23 H23B 109.5
Be C23 H23C 109.5
H23A C23 H23C 109.5
H23B C23 H23C 109.5

loop_
_geom_bond_atom_site_label_1
_geom_bond_atom_site_label_2
_geom_bond_distance
Be C22 1.736(5)
Be C23 1.739(5)
Be C1 1.820(4)
N1 C1 1.359(3)
N1 C2 1.387(3)
N1 C4 1.438(3)
N2 C1 1.353(3)
N2 C3 1.394(3)
N2 C13 1.449(3)
C2 C3 1.341(4)
C2 H2 0.9500
C3 H3 0.9500
C4 C5 1.383(4)
C4 C11 1.397(4)
C5 C7 1.396(4)
C5 C6 1.501(4)
C6 H6A 0.9800
C6 H6B 0.9800
C6 H6C 0.9800
C7 C8 1.388(4)
C7 H7 0.9500
C8 C10 1.384(4)
C8 C9 1.507(4)
C9 H9A 0.9800
C9 H9B 0.9800
C9 H9C 0.9800
C10 C11 1.399(4)
C10 H10 0.9500
C11 C12 1.499(4)
C12 H12A 0.9800
C12 H12B 0.9800
C12 H12C 0.9800
C13 C20 1.389(4)
C13 C14 1.393(4)
C14 C16 1.383(4)
C14 C15 1.505(4)
C15 H15A 0.9800
C15 H15B 0.9800
C15 H15C 0.9800
C16 C17 1.398(4)
C16 H16 0.9500
C17 C19 1.381(4)
C17 C18 1.506(4)
C18 H18A 0.9800
C18 H18B 0.9800
C18 H18C 0.9800
C19 C20 1.398(4)
C19 H19 0.9500
C20 C21 1.503(4)
C21 H21A 0.9800
C21 H21B 0.9800
C21 H21C 0.9800
C22 H22A 0.9800
C22 H22B 0.9800
C22 H22C 0.9800
C23 H23A 0.9800
C23 H23B 0.9800
C23 H23C 0.9800
